data_4309524
loop_
_publ_author_name
'Haijun Yao'
'Matthew L. Kuhlman'
'Thomas B. Rauchfuss'
'Scott R. Wilson'

_publ_contact_author
; 
Thomas B. Rauchfuss 
University of Illinois at Urbana-Champaign 
Department of Chemistry 
505 South Mathews Avenue 
Urbana, Illinois  61801 
USA 
;
_publ_contact_author_email rauchfuz@uiuc.edu
_publ_contact_author_fax '1  217 244 8068'
_publ_contact_author_phone '1  217 333 5070'
_publ_section_title
;
Organo-Tricyanoborates as Tectons: Illustrative Coordination Polymers
Based on Copper(I) Derivatives
;
_journal_name_full 'Inorganic Chemistry'
_journal_page_first 6256
_journal_page_last 6264
_journal_paper_doi 10.1021/ic0506153
_journal_volume 44
_journal_year 2005
_chemical_formula_moiety 'C45 H71 B Cu N3 P2'
_chemical_formula_sum 'C45 H71 B Cu N3 P2'
_chemical_formula_weight 790.34
_chemical_name_systematic
; 
? 
;
_space_group_IT_number 14
_symmetry_cell_setting monoclinic
_symmetry_space_group_name_Hall '-P 2yn'
_symmetry_space_group_name_H-M 'P 1 21/n 1'
_atom_sites_solution_hydrogens geom
_atom_sites_solution_primary direct
_atom_sites_solution_secondary difmap
_audit_creation_method SHELXL-97
_audit_update_record
; 
2005-04-20   text and data added, srw 
;
_cell_angle_alpha 90.00
_cell_angle_beta 98.372(11)
_cell_angle_gamma 90.00
_cell_formula_units_Z 4
_cell_length_a 14.591(9)
_cell_length_b 14.190(8)
_cell_length_c 21.788(12)
_cell_measurement_reflns_used 843
_cell_measurement_temperature 193(2)
_cell_measurement_theta_max 22.1
_cell_measurement_theta_min 2.3
_cell_volume 4463(4)
_computing_cell_refinement 'SAINT V6.22 (Bruker, 2001)'
_computing_data_collection 'SMART V5.625 (Bruker, 2001)'
_computing_data_reduction 'SAINT V6.22 (Bruker, 2001)'
_computing_molecular_graphics 'SHELXTL V6.12 (Bruker, 2001)'
_computing_publication_material 'CIFTAB (Sheldrick, 2001)'
_computing_structure_refinement 'SHELXTL V6.12 (Bruker, 2001)'
_computing_structure_solution 'SHELXTL V6.12 (Bruker, 2001)'
_diffrn_ambient_temperature 193(2)
_diffrn_measured_fraction_theta_full 0.994
_diffrn_measured_fraction_theta_max 0.994
_diffrn_measurement_device 'Siemens Platform/CCD'
_diffrn_measurement_method 'profile data from \w scans'
_diffrn_radiation_monochromator graphite
_diffrn_radiation_source 'normal-focus sealed tube'
_diffrn_radiation_type MoK\a
_diffrn_radiation_wavelength 0.71073
_diffrn_radiation_wavelength_id PhB(CN)3Cu(PCy3)2]
_diffrn_reflns_av_R_equivalents 0.1149
_diffrn_reflns_av_sigmaI/netI 0.1094
_diffrn_reflns_limit_h_max 17
_diffrn_reflns_limit_h_min -17
_diffrn_reflns_limit_k_max 17
_diffrn_reflns_limit_k_min -16
_diffrn_reflns_limit_l_max 26
_diffrn_reflns_limit_l_min -26
_diffrn_reflns_number 35624
_diffrn_reflns_theta_full 25.43
_diffrn_reflns_theta_max 25.43
_diffrn_reflns_theta_min 1.81
_diffrn_standards_decay_% 0.2
_diffrn_standards_interval_time 306
_diffrn_standards_number 160
_exptl_absorpt_coefficient_mu 0.594
_exptl_absorpt_correction_T_max 0.9832
_exptl_absorpt_correction_T_min 0.8228
_exptl_absorpt_correction_type integration
_exptl_absorpt_process_details '(Bruker, 2001)'
_exptl_crystal_colour colorless
_exptl_crystal_density_diffrn 1.176
_exptl_crystal_description platy
_exptl_crystal_F_000 1704
_exptl_crystal_id PhB(CN)3Cu(PCy3)2]
_exptl_crystal_preparation
; 
The data crystal was mounted using oil (Parantone-N, Exxon) to a 
0.4 mm cryo-loop (Hampton Research) with the (0 -1 0) scattering planes 
roughly normal to the spindle axis. 
;
_exptl_crystal_size_max 0.60
_exptl_crystal_size_mid 0.10
_exptl_crystal_size_min 0.03
_refine_diff_density_max 0.366
_refine_diff_density_min -0.336
_refine_diff_density_rms 0.065
_refine_ls_extinction_method none
_refine_ls_goodness_of_fit_ref 0.954
_refine_ls_hydrogen_treatment noref
_refine_ls_matrix_type full
_refine_ls_number_parameters 637
_refine_ls_number_reflns 8201
_refine_ls_number_restraints 398
_refine_ls_restrained_S_all 0.952
_refine_ls_R_factor_all 0.1217
_refine_ls_R_factor_gt 0.0529
_refine_ls_shift/su_max 0.026
_refine_ls_shift/su_mean 0.002
_refine_ls_structure_factor_coef Fsqd
_refine_ls_weighting_details 'calc w=1/[\s^2^(Fo^2^)+(0.0528P)^2^+0.0000P] where P=(Fo^2^+2Fc^2^)/3'
_refine_ls_weighting_scheme calc
_refine_ls_wR_factor_gt 0.0988
_refine_ls_wR_factor_ref 0.1186
_reflns_number_gt 4631
_reflns_number_total 8201
_reflns_threshold_expression >2sigma(I)
_cod_data_source_file ic0506153si20050421_113412.cif
_cod_data_source_block PhB(CN)3Cu(PCy3)2]
_cod_depositor_comments
;
The following automatic conversions were performed:
'_symmetry_cell_setting' value 'Monoclinic' changed to 'monoclinic'
according to '/home/saulius/struct/CIF-dictionaries/cif_core.dic'
dictionary named 'cif_core.dic' version 2.4.1 from 2010-06-29.

Automatic conversion script
Id: cif_fix_enum 1527 2010-12-29 10:47:43Z saulius 
;
_cod_original_sg_symbol_Hall '-P 2yn '
_cod_original_sg_symbol_H-M 'P 21/n '
_cod_database_code 4309524

loop_
_symmetry_equiv_pos_as_xyz
'x, y, z'
'-x+1/2, y+1/2, -z+1/2'
'-x, -y, -z'
'x-1/2, -y-1/2, z-1/2'

loop_
_atom_site_label
_atom_site_type_symbol
_atom_site_fract_x
_atom_site_fract_y
_atom_site_fract_z
_atom_site_U_iso_or_equiv
_atom_site_adp_type
_atom_site_occupancy
_atom_site_symmetry_multiplicity
_atom_site_calc_flag
_atom_site_refinement_flags
_atom_site_disorder_assembly
_atom_site_disorder_group
C1 C 0.3539(2) 0.7512(2) 0.40736(16) 0.0349(9) Uani 1 1 d . . .
H1 H 0.3213 0.6893 0.4005 0.042 Uiso 1 1 calc R . .
C2 C 0.3873(3) 0.7567(3) 0.47705(16) 0.0467(10) Uani 1 1 d . . .
H2A H 0.4336 0.7065 0.4890 0.056 Uiso 1 1 calc R . .
H2B H 0.4179 0.8182 0.4870 0.056 Uiso 1 1 calc R . .
C3 C 0.3075(3) 0.7454(3) 0.5142(2) 0.0679(14) Uani 1 1 d . . .
H3A H 0.2815 0.6811 0.5078 0.081 Uiso 1 1 calc R . .
H3B H 0.3310 0.7529 0.5588 0.081 Uiso 1 1 calc R . .
C4 C 0.2316(3) 0.8169(3) 0.4953(2) 0.0680(14) Uani 1 1 d . . .
H4A H 0.1789 0.8042 0.5180 0.082 Uiso 1 1 calc R . .
H4B H 0.2552 0.8810 0.5066 0.082 Uiso 1 1 calc R . .
C5 C 0.1990(3) 0.8126(3) 0.4264(2) 0.0621(12) Uani 1 1 d . . .
H5A H 0.1521 0.8624 0.4148 0.074 Uiso 1 1 calc R . .
H5B H 0.1692 0.7509 0.4158 0.074 Uiso 1 1 calc R . .
C6 C 0.2795(2) 0.8261(3) 0.38928(17) 0.0433(10) Uani 1 1 d . . .
H6A H 0.2564 0.8213 0.3444 0.052 Uiso 1 1 calc R . .
H6B H 0.3067 0.8895 0.3975 0.052 Uiso 1 1 calc R . .
C7 C 0.4776(2) 0.6233(2) 0.35347(16) 0.0322(9) Uani 1 1 d . . .
H7 H 0.5343 0.6209 0.3327 0.039 Uiso 1 1 calc R . .
C8 C 0.5038(3) 0.5739(2) 0.41563(16) 0.0398(10) Uani 1 1 d . . .
H8A H 0.5535 0.6100 0.4411 0.048 Uiso 1 1 calc R . .
H8B H 0.4494 0.5727 0.4380 0.048 Uiso 1 1 calc R . .
C9 C 0.5369(3) 0.4735(3) 0.40768(18) 0.0524(11) Uani 1 1 d . . .
H9A H 0.5946 0.4750 0.3887 0.063 Uiso 1 1 calc R . .
H9B H 0.5512 0.4433 0.4489 0.063 Uiso 1 1 calc R . .
C10 C 0.4647(3) 0.4156(3) 0.3672(2) 0.0574(12) Uani 1 1 d . . .
H10A H 0.4096 0.4077 0.3884 0.069 Uiso 1 1 calc R . .
H10B H 0.4901 0.3523 0.3607 0.069 Uiso 1 1 calc R . .
C11 C 0.4358(3) 0.4628(2) 0.30450(18) 0.0512(11) Uani 1 1 d . . .
H11A H 0.3846 0.4265 0.2806 0.061 Uiso 1 1 calc R . .
H11B H 0.4887 0.4625 0.2807 0.061 Uiso 1 1 calc R . .
C12 C 0.4040(2) 0.5651(2) 0.31219(17) 0.0375(9) Uani 1 1 d . . .
H12A H 0.3907 0.5952 0.2708 0.045 Uiso 1 1 calc R . .
H12B H 0.3460 0.5648 0.3308 0.045 Uiso 1 1 calc R . .
C13 C 0.5474(2) 0.8067(2) 0.40244(16) 0.0338(8) Uani 1 1 d . . .
H13 H 0.5523 0.7815 0.4456 0.041 Uiso 1 1 calc R . .
C14 C 0.5321(2) 0.9138(2) 0.40538(17) 0.0366(9) Uani 1 1 d . . .
H14A H 0.5239 0.9400 0.3628 0.044 Uiso 1 1 calc R . .
H14B H 0.4747 0.9264 0.4233 0.044 Uiso 1 1 calc R . .
C15 C 0.6135(2) 0.9630(3) 0.44467(18) 0.0484(11) Uani 1 1 d . . .
H15A H 0.6027 1.0319 0.4438 0.058 Uiso 1 1 calc R . .
H15B H 0.6177 0.9417 0.4882 0.058 Uiso 1 1 calc R . .
C16 C 0.7041(3) 0.9421(3) 0.4211(2) 0.0544(11) Uani 1 1 d . . .
H16A H 0.7558 0.9710 0.4493 0.065 Uiso 1 1 calc R . .
H16B H 0.7030 0.9704 0.3795 0.065 Uiso 1 1 calc R . .
C17 C 0.7202(3) 0.8360(3) 0.4173(2) 0.0560(12) Uani 1 1 d . . .
H17A H 0.7295 0.8092 0.4597 0.067 Uiso 1 1 calc R . .
H17B H 0.7773 0.8245 0.3988 0.067 Uiso 1 1 calc R . .
C18 C 0.6389(2) 0.7859(2) 0.37842(18) 0.0431(10) Uani 1 1 d . . .
H18A H 0.6501 0.7171 0.3796 0.052 Uiso 1 1 calc R . .
H18B H 0.6344 0.8069 0.3347 0.052 Uiso 1 1 calc R . .
C19 C 0.5881(2) 0.8519(2) 0.18532(16) 0.0352(9) Uani 1 1 d . . .
H19 H 0.6252 0.8034 0.2114 0.042 Uiso 1 1 calc R . .
C20 C 0.5964(2) 0.9423(3) 0.22421(16) 0.0413(10) Uani 1 1 d . . .
H20A H 0.5673 0.9324 0.2620 0.050 Uiso 1 1 calc R . .
H20B H 0.5629 0.9940 0.2000 0.050 Uiso 1 1 calc R . .
C21 C 0.6982(3) 0.9700(3) 0.24276(18) 0.0622(13) Uani 1 1 d . . .
H21A H 0.7020 1.0290 0.2673 0.075 Uiso 1 1 calc R . .
H21B H 0.7310 0.9199 0.2689 0.075 Uiso 1 1 calc R . .
C22 C 0.7447(3) 0.9845(4) 0.1849(2) 0.0741(15) Uani 1 1 d . . .
H22A H 0.7145 1.0374 0.1601 0.089 Uiso 1 1 calc R . .
H22B H 0.8108 1.0009 0.1974 0.089 Uiso 1 1 calc R . .
C23 C 0.7375(3) 0.8961(3) 0.1462(2) 0.0738(15) Uani 1 1 d . . .
H23A H 0.7730 0.8450 0.1697 0.089 Uiso 1 1 calc R . .
H23B H 0.7651 0.9075 0.1079 0.089 Uiso 1 1 calc R . .
C24 C 0.6365(3) 0.8650(3) 0.12850(19) 0.0553(11) Uani 1 1 d . . .
H24A H 0.6028 0.9129 0.1009 0.066 Uiso 1 1 calc R . .
H24B H 0.6348 0.8049 0.1053 0.066 Uiso 1 1 calc R . .
C25 C 0.4133(6) 0.8793(17) 0.1054(9) 0.033(2) Uani 0.546(3) 1 d PDU A 1
H25 H 0.4414 0.9433 0.1130 0.040 Uiso 0.546(3) 1 calc PR A 1
C26 C 0.3086(5) 0.8937(5) 0.1073(3) 0.0378(17) Uani 0.546(3) 1 d PDU A 1
H26A H 0.2997 0.9166 0.1489 0.045 Uiso 0.546(3) 1 calc PR A 1
H26B H 0.2763 0.8325 0.1002 0.045 Uiso 0.546(3) 1 calc PR A 1
C27 C 0.2652(7) 0.9653(6) 0.0577(3) 0.051(2) Uani 0.546(3) 1 d PDU A 1
H27A H 0.1975 0.9690 0.0581 0.061 Uiso 0.546(3) 1 calc PR A 1
H27B H 0.2919 1.0286 0.0675 0.061 Uiso 0.546(3) 1 calc PR A 1
C28 C 0.2839(5) 0.9353(6) -0.0058(3) 0.0557(19) Uani 0.546(3) 1 d PDU A 1
H28A H 0.2578 0.9828 -0.0368 0.067 Uiso 0.546(3) 1 calc PR A 1
H28B H 0.2524 0.8745 -0.0169 0.067 Uiso 0.546(3) 1 calc PR A 1
C29 C 0.3862(5) 0.9244(5) -0.0082(3) 0.054(2) Uani 0.546(3) 1 d PDU A 1
H29A H 0.4171 0.9863 -0.0008 0.064 Uiso 0.546(3) 1 calc PR A 1
H29B H 0.3955 0.9023 -0.0500 0.064 Uiso 0.546(3) 1 calc PR A 1
C30 C 0.4295(4) 0.8540(5) 0.0406(3) 0.0388(18) Uani 0.546(3) 1 d PDU A 1
H30A H 0.4970 0.8508 0.0395 0.047 Uiso 0.546(3) 1 calc PR A 1
H30B H 0.4033 0.7907 0.0300 0.047 Uiso 0.546(3) 1 calc PR A 1
C31 C 0.4898(9) 0.6911(6) 0.1355(7) 0.031(3) Uani 0.548(5) 1 d PDU A 1
H31 H 0.5144 0.7051 0.0960 0.037 Uiso 0.548(5) 1 calc PR A 1
C32 C 0.3973(4) 0.6405(4) 0.1186(3) 0.0358(18) Uani 0.548(5) 1 d PDU A 1
H32A H 0.3533 0.6823 0.0925 0.043 Uiso 0.548(5) 1 calc PR A 1
H32B H 0.3709 0.6261 0.1569 0.043 Uiso 0.548(5) 1 calc PR A 1
C33 C 0.4095(5) 0.5488(5) 0.0835(4) 0.047(2) Uani 0.548(5) 1 d PDU A 1
H33A H 0.3494 0.5155 0.0747 0.057 Uiso 0.548(5) 1 calc PR A 1
H33B H 0.4309 0.5633 0.0435 0.057 Uiso 0.548(5) 1 calc PR A 1
C34 C 0.4804(5) 0.4857(5) 0.1225(4) 0.050(2) Uani 0.548(5) 1 d PDU A 1
H34A H 0.4545 0.4646 0.1598 0.060 Uiso 0.548(5) 1 calc PR A 1
H34B H 0.4913 0.4290 0.0981 0.060 Uiso 0.548(5) 1 calc PR A 1
C35 C 0.5723(5) 0.5346(5) 0.1430(4) 0.046(2) Uani 0.548(5) 1 d PDU A 1
H35A H 0.6036 0.5457 0.1062 0.055 Uiso 0.548(5) 1 calc PR A 1
H35B H 0.6124 0.4927 0.1717 0.055 Uiso 0.548(5) 1 calc PR A 1
C36 C 0.5610(9) 0.6287(7) 0.1753(6) 0.031(3) Uani 0.548(5) 1 d PDU A 1
H36A H 0.5404 0.6171 0.2160 0.037 Uiso 0.548(5) 1 calc PR A 1
H36B H 0.6214 0.6617 0.1827 0.037 Uiso 0.548(5) 1 calc PR A 1
C37 C 0.0975(4) 0.6489(5) 0.1244(3) 0.0422(18) Uani 0.712(3) 1 d PDU B 1
N1 N 0.0846(5) 0.6613(5) 0.0729(3) 0.0691(19) Uani 0.712(3) 1 d PDU B 1
C38 C 0.2036(2) 0.6989(2) 0.22275(14) 0.0217(7) Uani 1 1 d D . .
N2 N 0.26866(19) 0.74528(19) 0.23487(13) 0.0336(7) Uani 1 1 d . B .
C39 C 0.3666(2) 1.0306(2) 0.28174(15) 0.0268(8) Uani 1 1 d . . .
N3 N 0.36183(18) 0.9511(2) 0.27084(13) 0.0347(7) Uani 1 1 d . B .
Cu1 Cu 0.39412(3) 0.81077(3) 0.258647(19) 0.02890(14) Uani 1 1 d . . .
P1 P 0.44574(6) 0.75005(6) 0.35545(4) 0.0290(2) Uani 1 1 d . B .
P2 P 0.46746(6) 0.80640(6) 0.17244(4) 0.0286(2) Uani 1 1 d D A .
B1 B 0.1141(4) 0.6381(3) 0.1985(3) 0.0289(15) Uani 0.712(3) 1 d PDU . 1
C40 C 0.0256(2) 0.6735(2) 0.22984(18) 0.0394(13) Uani 0.712(3) 1 d PGDU B 1
C41 C -0.0629(3) 0.6693(3) 0.19618(16) 0.0565(16) Uani 0.712(3) 1 d PGU B 1
H41 H -0.0712 0.6490 0.1542 0.068 Uiso 0.712(3) 1 calc PR B 1
C42 C -0.13914(19) 0.6948(3) 0.2240(2) 0.0783(19) Uani 0.712(3) 1 d PGU B 1
H42 H -0.1996 0.6919 0.2009 0.094 Uiso 0.712(3) 1 calc PR B 1
C43 C -0.1269(3) 0.7245(3) 0.2854(2) 0.086(2) Uani 0.712(3) 1 d PGU B 1
H43 H -0.1791 0.7420 0.3044 0.103 Uiso 0.712(3) 1 calc PR B 1
C44 C -0.0385(3) 0.7287(3) 0.31905(18) 0.0823(19) Uani 0.712(3) 1 d PGU B 1
H44 H -0.0302 0.7491 0.3610 0.099 Uiso 0.712(3) 1 calc PR B 1
C45 C 0.0378(2) 0.7032(3) 0.29128(18) 0.0596(16) Uani 0.712(3) 1 d PGU B 1
H45 H 0.0983 0.7061 0.3143 0.071 Uiso 0.712(3) 1 calc PR B 1
C46 C 0.4013(7) 0.8707(19) 0.1062(11) 0.032(3) Uani 0.454(3) 1 d PDU A 2
H46 H 0.4317 0.8557 0.0691 0.038 Uiso 0.454(3) 1 calc PR A 2
C47 C 0.3005(5) 0.8346(6) 0.0915(4) 0.036(2) Uani 0.454(3) 1 d PDU A 2
H47A H 0.3007 0.7652 0.0868 0.043 Uiso 0.454(3) 1 calc PR A 2
H47B H 0.2666 0.8502 0.1264 0.043 Uiso 0.454(3) 1 calc PR A 2
C48 C 0.2505(6) 0.8798(6) 0.0312(4) 0.048(2) Uani 0.454(3) 1 d PDU A 2
H48A H 0.2794 0.8576 -0.0046 0.058 Uiso 0.454(3) 1 calc PR A 2
H48B H 0.1847 0.8602 0.0246 0.058 Uiso 0.454(3) 1 calc PR A 2
C49 C 0.2565(8) 0.9856(6) 0.0352(6) 0.056(3) Uani 0.454(3) 1 d PDU A 2
H49A H 0.2179 1.0078 0.0661 0.067 Uiso 0.454(3) 1 calc PR A 2
H49B H 0.2306 1.0127 -0.0055 0.067 Uiso 0.454(3) 1 calc PR A 2
C50 C 0.3538(5) 1.0216(5) 0.0532(4) 0.046(2) Uani 0.454(3) 1 d PDU A 2
H50A H 0.3519 1.0907 0.0593 0.055 Uiso 0.454(3) 1 calc PR A 2
H50B H 0.3898 1.0092 0.0189 0.055 Uiso 0.454(3) 1 calc PR A 2
C51 C 0.4026(5) 0.9757(5) 0.1123(3) 0.038(2) Uani 0.454(3) 1 d PDU A 2
H51A H 0.4675 0.9980 0.1205 0.046 Uiso 0.454(3) 1 calc PR A 2
H51B H 0.3713 0.9943 0.1478 0.046 Uiso 0.454(3) 1 calc PR A 2
C52 C 0.4646(11) 0.6819(6) 0.1421(8) 0.028(3) Uani 0.452(5) 1 d PDU A 2
H52 H 0.4031 0.6563 0.1490 0.034 Uiso 0.452(5) 1 calc PR A 2
C53 C 0.5361(11) 0.6189(8) 0.1806(8) 0.032(4) Uani 0.452(5) 1 d PDU A 2
H53A H 0.5990 0.6422 0.1767 0.039 Uiso 0.452(5) 1 calc PR A 2
H53B H 0.5279 0.6236 0.2248 0.039 Uiso 0.452(5) 1 calc PR A 2
C54 C 0.5287(8) 0.5152(7) 0.1608(4) 0.045(2) Uani 0.452(5) 1 d PDU A 2
H54A H 0.5803 0.4795 0.1847 0.054 Uiso 0.452(5) 1 calc PR A 2
H54B H 0.4700 0.4889 0.1711 0.054 Uiso 0.452(5) 1 calc PR A 2
C55 C 0.5317(6) 0.5019(6) 0.0918(4) 0.048(2) Uani 0.452(5) 1 d PDU A 2
H55A H 0.5207 0.4348 0.0806 0.058 Uiso 0.452(5) 1 calc PR A 2
H55B H 0.5937 0.5196 0.0822 0.058 Uiso 0.452(5) 1 calc PR A 2
C56 C 0.4580(6) 0.5628(5) 0.0541(4) 0.041(2) Uani 0.452(5) 1 d PDU A 2
H56A H 0.3959 0.5405 0.0606 0.049 Uiso 0.452(5) 1 calc PR A 2
H56B H 0.4629 0.5564 0.0095 0.049 Uiso 0.452(5) 1 calc PR A 2
C57 C 0.4687(6) 0.6667(5) 0.0728(4) 0.041(2) Uani 0.452(5) 1 d PDU A 2
H57A H 0.5287 0.6904 0.0629 0.049 Uiso 0.452(5) 1 calc PR A 2
H57B H 0.4188 0.7037 0.0482 0.049 Uiso 0.452(5) 1 calc PR A 2
C58 C 0.0437(7) 0.6703(7) 0.2665(4) 0.048(2) Uani 0.288(3) 1 d PGDU B 2
C59 C -0.0394(7) 0.7180(7) 0.2499(4) 0.060(2) Uani 0.288(3) 1 d PGU B 2
H59 H -0.0588 0.7349 0.2078 0.072 Uiso 0.288(3) 1 calc PR B 2
C60 C -0.0941(6) 0.7410(8) 0.2949(6) 0.079(3) Uani 0.288(3) 1 d PGU B 2
H60 H -0.1509 0.7736 0.2835 0.095 Uiso 0.288(3) 1 calc PR B 2
C61 C -0.0657(7) 0.7163(8) 0.3565(5) 0.077(3) Uani 0.288(3) 1 d PGU B 2
H61 H -0.1031 0.7320 0.3872 0.092 Uiso 0.288(3) 1 calc PR B 2
C62 C 0.0174(7) 0.6686(7) 0.3731(4) 0.063(3) Uani 0.288(3) 1 d PGU B 2
H62 H 0.0368 0.6518 0.4151 0.075 Uiso 0.288(3) 1 calc PR B 2
C63 C 0.0721(5) 0.6456(7) 0.3281(5) 0.051(3) Uani 0.288(3) 1 d PGU B 2
H63 H 0.1289 0.6130 0.3394 0.061 Uiso 0.288(3) 1 calc PR B 2
B2 B 0.1094(6) 0.6404(5) 0.2156(6) 0.035(3) Uani 0.288(3) 1 d PDU . 2
C64 C 0.0641(12) 0.6555(13) 0.1450(6) 0.040(3) Uani 0.288(3) 1 d PDU B 2
N4 N 0.0341(12) 0.6675(11) 0.0951(7) 0.070(4) Uani 0.288(3) 1 d PDU B 2

loop_
_atom_site_aniso_label
_atom_site_aniso_U_11
_atom_site_aniso_U_22
_atom_site_aniso_U_33
_atom_site_aniso_U_23
_atom_site_aniso_U_13
_atom_site_aniso_U_12
C1 0.047(2) 0.028(2) 0.032(2) -0.0025(17) 0.0127(18) -0.0109(18)
C2 0.067(3) 0.043(2) 0.030(3) -0.0013(19) 0.008(2) -0.007(2)
C3 0.102(4) 0.067(3) 0.040(3) -0.007(2) 0.029(3) -0.034(3)
C4 0.072(3) 0.074(3) 0.068(4) -0.029(3) 0.042(3) -0.030(3)
C5 0.051(3) 0.077(3) 0.064(3) -0.021(3) 0.026(2) -0.011(2)
C6 0.037(2) 0.053(3) 0.041(3) -0.0090(19) 0.0099(18) 0.0009(19)
C7 0.038(2) 0.0259(19) 0.033(2) 0.0043(16) 0.0054(17) 0.0017(16)
C8 0.047(2) 0.035(2) 0.037(3) 0.0080(18) 0.0061(19) 0.0058(18)
C9 0.066(3) 0.044(3) 0.049(3) 0.023(2) 0.015(2) 0.021(2)
C10 0.077(3) 0.027(2) 0.074(4) 0.013(2) 0.031(3) 0.015(2)
C11 0.065(3) 0.029(2) 0.062(3) -0.007(2) 0.014(2) 0.000(2)
C12 0.042(2) 0.029(2) 0.041(3) 0.0016(17) 0.0043(19) -0.0009(17)
C13 0.040(2) 0.032(2) 0.027(2) 0.0016(17) -0.0039(16) -0.0057(18)
C14 0.036(2) 0.035(2) 0.037(2) -0.0055(17) 0.0002(18) -0.0006(17)
C15 0.054(3) 0.042(2) 0.044(3) -0.0137(19) -0.007(2) -0.007(2)
C16 0.042(3) 0.053(3) 0.063(3) -0.014(2) -0.006(2) -0.010(2)
C17 0.035(2) 0.059(3) 0.070(3) -0.015(2) -0.008(2) 0.001(2)
C18 0.038(2) 0.038(2) 0.052(3) -0.0011(18) -0.001(2) 0.0021(17)
C19 0.029(2) 0.045(2) 0.033(2) -0.0015(18) 0.0076(17) 0.0065(17)
C20 0.031(2) 0.061(3) 0.034(3) -0.0116(19) 0.0090(18) -0.0086(18)
C21 0.040(3) 0.098(4) 0.049(3) -0.019(3) 0.008(2) -0.021(2)
C22 0.045(3) 0.120(4) 0.062(4) -0.026(3) 0.024(2) -0.033(3)
C23 0.051(3) 0.108(4) 0.070(4) -0.018(3) 0.035(3) -0.014(3)
C24 0.054(3) 0.065(3) 0.053(3) -0.015(2) 0.029(2) -0.010(2)
C25 0.035(4) 0.039(5) 0.026(4) 0.004(4) 0.002(4) 0.004(4)
C26 0.037(4) 0.046(4) 0.031(4) 0.002(3) 0.006(3) 0.003(4)
C27 0.047(4) 0.063(5) 0.040(5) 0.018(4) 0.001(4) 0.015(4)
C28 0.051(4) 0.070(5) 0.044(4) 0.016(4) 0.001(4) 0.007(4)
C29 0.059(5) 0.072(5) 0.031(5) 0.016(4) 0.006(4) 0.006(4)
C30 0.033(4) 0.051(4) 0.031(4) 0.004(3) 0.002(3) -0.001(3)
C31 0.032(6) 0.033(4) 0.029(5) -0.005(3) 0.007(4) 0.003(3)
C32 0.034(4) 0.030(4) 0.041(4) -0.006(3) 0.000(3) 0.004(3)
C33 0.057(5) 0.038(4) 0.043(5) -0.012(4) -0.006(4) -0.002(4)
C34 0.055(5) 0.034(4) 0.057(5) -0.014(4) -0.005(4) 0.009(3)
C35 0.042(5) 0.040(4) 0.056(5) -0.006(4) 0.010(4) 0.014(4)
C36 0.024(6) 0.032(4) 0.038(5) -0.003(3) 0.008(4) -0.001(4)
C37 0.047(4) 0.036(3) 0.040(4) 0.002(3) -0.005(3) 0.002(3)
N1 0.086(5) 0.075(4) 0.042(4) 0.004(3) -0.007(3) 0.016(4)
C38 0.0226(18) 0.0174(17) 0.025(2) 0.0011(15) 0.0027(15) -0.0024(15)
N2 0.0377(18) 0.0313(17) 0.0320(19) 0.0021(14) 0.0053(14) 0.0027(15)
C39 0.0209(19) 0.0184(19) 0.039(2) 0.0031(16) -0.0019(16) 0.0051(15)
N3 0.0306(17) 0.0371(19) 0.037(2) 0.0049(15) 0.0069(14) -0.0003(14)
Cu1 0.0315(2) 0.0246(2) 0.0301(3) 0.0020(2) 0.00272(18) -0.0021(2)
P1 0.0326(5) 0.0242(5) 0.0289(6) 0.0001(4) 0.0004(4) -0.0016(4)
P2 0.0296(5) 0.0268(5) 0.0286(6) -0.0007(4) 0.0014(4) 0.0053(4)
B1 0.031(3) 0.020(3) 0.033(4) 0.001(3) -0.003(3) -0.002(3)
C40 0.032(3) 0.022(2) 0.065(3) 0.002(2) 0.009(2) -0.003(2)
C41 0.034(3) 0.046(3) 0.088(4) 0.009(3) 0.004(3) 0.004(2)
C42 0.037(3) 0.064(4) 0.135(5) 0.014(4) 0.013(3) 0.006(3)
C43 0.058(4) 0.065(4) 0.144(5) -0.017(4) 0.048(4) -0.002(3)
C44 0.068(4) 0.074(4) 0.113(5) -0.035(4) 0.042(3) -0.012(3)
C45 0.048(3) 0.057(4) 0.079(4) -0.020(3) 0.026(3) -0.010(3)
C46 0.033(4) 0.039(5) 0.024(5) 0.000(4) 0.005(4) 0.005(5)
C47 0.035(4) 0.042(5) 0.030(5) 0.008(4) -0.001(4) 0.007(4)
C48 0.045(4) 0.058(4) 0.038(5) 0.013(4) -0.001(4) 0.011(4)
C49 0.055(5) 0.058(5) 0.050(7) 0.020(5) -0.007(5) 0.016(4)
C50 0.066(6) 0.034(5) 0.036(6) 0.013(4) -0.002(4) 0.004(4)
C51 0.049(5) 0.038(4) 0.026(5) 0.007(4) 0.000(4) 0.002(4)
C52 0.026(7) 0.033(4) 0.027(5) -0.004(4) 0.007(5) 0.008(4)
C53 0.026(8) 0.034(5) 0.038(5) -0.002(4) 0.006(5) 0.001(5)
C54 0.041(6) 0.038(4) 0.054(5) -0.007(4) -0.003(4) 0.015(5)
C55 0.046(5) 0.040(4) 0.060(5) -0.016(4) 0.014(4) 0.011(4)
C56 0.049(6) 0.036(4) 0.035(5) -0.014(4) 0.002(4) 0.001(4)
C57 0.048(5) 0.034(4) 0.040(5) -0.001(4) 0.008(4) 0.006(4)
C58 0.034(4) 0.037(5) 0.076(5) -0.008(5) 0.013(4) -0.003(4)
C59 0.047(4) 0.046(4) 0.092(5) 0.005(4) 0.026(4) 0.002(4)
C60 0.057(5) 0.070(5) 0.120(6) -0.013(5) 0.045(5) 0.007(5)
C61 0.062(6) 0.070(6) 0.110(6) -0.024(6) 0.052(5) -0.005(5)
C62 0.055(6) 0.055(7) 0.086(6) -0.028(6) 0.039(5) -0.014(5)
C63 0.043(5) 0.044(6) 0.069(5) -0.019(5) 0.023(5) -0.006(4)
B2 0.037(6) 0.022(6) 0.042(5) 0.004(5) -0.004(5) -0.004(5)
C64 0.043(7) 0.022(5) 0.050(5) 0.004(6) -0.013(5) -0.005(6)
N4 0.090(9) 0.047(7) 0.061(7) 0.001(7) -0.035(7) 0.007(8)

loop_
_atom_type_symbol
_atom_type_description
_atom_type_scat_dispersion_real
_atom_type_scat_dispersion_imag
_atom_type_scat_source
C C 0.0033 0.0016 'International Tables Vol C Tables 4.2.6.8 and 6.1.1.4'
H H 0.0000 0.0000 'International Tables Vol C Tables 4.2.6.8 and 6.1.1.4'
B B 0.0013 0.0007 'International Tables Vol C Tables 4.2.6.8 and 6.1.1.4'
N N 0.0061 0.0033 'International Tables Vol C Tables 4.2.6.8 and 6.1.1.4'
P P 0.1023 0.0942 'International Tables Vol C Tables 4.2.6.8 and 6.1.1.4'
Cu Cu 0.3201 1.2651 'International Tables Vol C Tables 4.2.6.8 and 6.1.1.4'

loop_
_exptl_crystal_face_index_h
_exptl_crystal_face_index_k
_exptl_crystal_face_index_l
_exptl_crystal_face_perp_dist
-1.00 0.00 -1.00 0.0150
1.00 0.00 1.00 0.0150
0.00 1.00 0.00 0.2800
0.00 -2.00 -1.00 0.3200
0.00 0.00 1.00 0.0500
0.00 0.00 -1.00 0.0500

loop_
_geom_angle_atom_site_label_1
_geom_angle_atom_site_label_2
_geom_angle_atom_site_label_3
_geom_angle
_geom_angle_site_symmetry_1
_geom_angle_site_symmetry_3
_geom_angle_publ_flag
C6 C1 C2 109.5(3) . . ?
C6 C1 P1 113.2(2) . . ?
C2 C1 P1 116.5(2) . . ?
C6 C1 H1 105.6 . . ?
C2 C1 H1 105.6 . . ?
P1 C1 H1 105.6 . . ?
C3 C2 C1 111.4(3) . . ?
C3 C2 H2A 109.4 . . ?
C1 C2 H2A 109.4 . . ?
C3 C2 H2B 109.4 . . ?
C1 C2 H2B 109.4 . . ?
H2A C2 H2B 108.0 . . ?
C4 C3 C2 111.8(3) . . ?
C4 C3 H3A 109.2 . . ?
C2 C3 H3A 109.2 . . ?
C4 C3 H3B 109.2 . . ?
C2 C3 H3B 109.2 . . ?
H3A C3 H3B 107.9 . . ?
C5 C4 C3 110.8(4) . . ?
C5 C4 H4A 109.5 . . ?
C3 C4 H4A 109.5 . . ?
C5 C4 H4B 109.5 . . ?
C3 C4 H4B 109.5 . . ?
H4A C4 H4B 108.1 . . ?
C4 C5 C6 111.4(3) . . ?
C4 C5 H5A 109.4 . . ?
C6 C5 H5A 109.4 . . ?
C4 C5 H5B 109.4 . . ?
C6 C5 H5B 109.4 . . ?
H5A C5 H5B 108.0 . . ?
C1 C6 C5 110.4(3) . . ?
C1 C6 H6A 109.6 . . ?
C5 C6 H6A 109.6 . . ?
C1 C6 H6B 109.6 . . ?
C5 C6 H6B 109.6 . . ?
H6A C6 H6B 108.1 . . ?
C8 C7 C12 109.7(3) . . ?
C8 C7 P1 117.1(2) . . ?
C12 C7 P1 112.2(2) . . ?
C8 C7 H7 105.6 . . ?
C12 C7 H7 105.6 . . ?
P1 C7 H7 105.6 . . ?
C9 C8 C7 111.8(3) . . ?
C9 C8 H8A 109.2 . . ?
C7 C8 H8A 109.2 . . ?
C9 C8 H8B 109.2 . . ?
C7 C8 H8B 109.2 . . ?
H8A C8 H8B 107.9 . . ?
C10 C9 C8 111.6(3) . . ?
C10 C9 H9A 109.3 . . ?
C8 C9 H9A 109.3 . . ?
C10 C9 H9B 109.3 . . ?
C8 C9 H9B 109.3 . . ?
H9A C9 H9B 108.0 . . ?
C9 C10 C11 111.2(3) . . ?
C9 C10 H10A 109.4 . . ?
C11 C10 H10A 109.4 . . ?
C9 C10 H10B 109.4 . . ?
C11 C10 H10B 109.4 . . ?
H10A C10 H10B 108.0 . . ?
C10 C11 C12 111.4(3) . . ?
C10 C11 H11A 109.3 . . ?
C12 C11 H11A 109.3 . . ?
C10 C11 H11B 109.3 . . ?
C12 C11 H11B 109.3 . . ?
H11A C11 H11B 108.0 . . ?
C7 C12 C11 112.0(3) . . ?
C7 C12 H12A 109.2 . . ?
C11 C12 H12A 109.2 . . ?
C7 C12 H12B 109.2 . . ?
C11 C12 H12B 109.2 . . ?
H12A C12 H12B 107.9 . . ?
C18 C13 C14 110.1(3) . . ?
C18 C13 P1 113.2(2) . . ?
C14 C13 P1 109.9(2) . . ?
C18 C13 H13 107.8 . . ?
C14 C13 H13 107.8 . . ?
P1 C13 H13 107.8 . . ?
C15 C14 C13 111.6(3) . . ?
C15 C14 H14A 109.3 . . ?
C13 C14 H14A 109.3 . . ?
C15 C14 H14B 109.3 . . ?
C13 C14 H14B 109.3 . . ?
H14A C14 H14B 108.0 . . ?
C16 C15 C14 111.5(3) . . ?
C16 C15 H15A 109.3 . . ?
C14 C15 H15A 109.3 . . ?
C16 C15 H15B 109.3 . . ?
C14 C15 H15B 109.3 . . ?
H15A C15 H15B 108.0 . . ?
C15 C16 C17 111.1(3) . . ?
C15 C16 H16A 109.4 . . ?
C17 C16 H16A 109.4 . . ?
C15 C16 H16B 109.4 . . ?
C17 C16 H16B 109.4 . . ?
H16A C16 H16B 108.0 . . ?
C16 C17 C18 112.0(3) . . ?
C16 C17 H17A 109.2 . . ?
C18 C17 H17A 109.2 . . ?
C16 C17 H17B 109.2 . . ?
C18 C17 H17B 109.2 . . ?
H17A C17 H17B 107.9 . . ?
C17 C18 C13 111.4(3) . . ?
C17 C18 H18A 109.3 . . ?
C13 C18 H18A 109.3 . . ?
C17 C18 H18B 109.3 . . ?
C13 C18 H18B 109.3 . . ?
H18A C18 H18B 108.0 . . ?
C24 C19 C20 109.8(3) . . ?
C24 C19 P2 117.4(3) . . ?
C20 C19 P2 111.8(2) . . ?
C24 C19 H19 105.6 . . ?
C20 C19 H19 105.6 . . ?
P2 C19 H19 105.6 . . ?
C19 C20 C21 110.9(3) . . ?
C19 C20 H20A 109.5 . . ?
C21 C20 H20A 109.5 . . ?
C19 C20 H20B 109.5 . . ?
C21 C20 H20B 109.5 . . ?
H20A C20 H20B 108.1 . . ?
C22 C21 C20 110.3(3) . . ?
C22 C21 H21A 109.6 . . ?
C20 C21 H21A 109.6 . . ?
C22 C21 H21B 109.6 . . ?
C20 C21 H21B 109.6 . . ?
H21A C21 H21B 108.1 . . ?
C23 C22 C21 110.3(4) . . ?
C23 C22 H22A 109.6 . . ?
C21 C22 H22A 109.6 . . ?
C23 C22 H22B 109.6 . . ?
C21 C22 H22B 109.6 . . ?
H22A C22 H22B 108.1 . . ?
C22 C23 C24 111.5(3) . . ?
C22 C23 H23A 109.3 . . ?
C24 C23 H23A 109.3 . . ?
C22 C23 H23B 109.3 . . ?
C24 C23 H23B 109.3 . . ?
H23A C23 H23B 108.0 . . ?
C19 C24 C23 111.9(3) . . ?
C19 C24 H24A 109.2 . . ?
C23 C24 H24A 109.2 . . ?
C19 C24 H24B 109.2 . . ?
C23 C24 H24B 109.2 . . ?
H24A C24 H24B 107.9 . . ?
C30 C25 C26 110.2(10) . . ?
C30 C25 P2 119.6(14) . . ?
C26 C25 P2 111.0(6) . . ?
C30 C25 H25 104.9 . . ?
C26 C25 H25 104.9 . . ?
P2 C25 H25 104.9 . . ?
C25 C26 C27 111.9(6) . . ?
C25 C26 H26A 109.3 . . ?
C27 C26 H26A 109.2 . . ?
C25 C26 H26B 109.2 . . ?
C27 C26 H26B 109.2 . . ?
H26A C26 H26B 107.9 . . ?
C28 C27 C26 110.1(7) . . ?
C28 C27 H27A 109.6 . . ?
C26 C27 H27A 109.6 . . ?
C28 C27 H27B 109.6 . . ?
C26 C27 H27B 109.6 . . ?
H27A C27 H27B 108.2 . . ?
C27 C28 C29 111.9(7) . . ?
C27 C28 H28A 109.2 . . ?
C29 C28 H28A 109.2 . . ?
C27 C28 H28B 109.2 . . ?
C29 C28 H28B 109.2 . . ?
H28A C28 H28B 107.9 . . ?
C28 C29 C30 110.7(5) . . ?
C28 C29 H29A 109.5 . . ?
C30 C29 H29A 109.5 . . ?
C28 C29 H29B 109.5 . . ?
C30 C29 H29B 109.5 . . ?
H29A C29 H29B 108.1 . . ?
C29 C30 C25 113.0(7) . . ?
C29 C30 H30A 109.0 . . ?
C25 C30 H30A 109.0 . . ?
C29 C30 H30B 109.0 . . ?
C25 C30 H30B 109.0 . . ?
H30A C30 H30B 107.8 . . ?
C36 C31 C32 111.6(8) . . ?
C36 C31 P2 114.0(9) . . ?
C32 C31 P2 108.1(6) . . ?
C36 C31 H31 107.6 . . ?
C32 C31 H31 107.6 . . ?
P2 C31 H31 107.6 . . ?
C31 C32 C33 110.8(5) . . ?
C31 C32 H32A 109.5 . . ?
C33 C32 H32A 109.5 . . ?
C31 C32 H32B 109.5 . . ?
C33 C32 H32B 109.5 . . ?
H32A C32 H32B 108.1 . . ?
C34 C33 C32 109.8(6) . . ?
C34 C33 H33A 109.7 . . ?
C32 C33 H33A 109.7 . . ?
C34 C33 H33B 109.7 . . ?
C32 C33 H33B 109.7 . . ?
H33A C33 H33B 108.2 . . ?
C35 C34 C33 113.1(6) . . ?
C35 C34 H34A 109.0 . . ?
C33 C34 H34A 109.0 . . ?
C35 C34 H34B 109.0 . . ?
C33 C34 H34B 109.0 . . ?
H34A C34 H34B 107.8 . . ?
C34 C35 C36 112.6(7) . . ?
C34 C35 H35A 109.1 . . ?
C36 C35 H35A 109.1 . . ?
C34 C35 H35B 109.1 . . ?
C36 C35 H35B 109.1 . . ?
H35A C35 H35B 107.8 . . ?
C31 C36 C35 110.7(8) . . ?
C31 C36 H36A 109.5 . . ?
C35 C36 H36A 109.5 . . ?
C31 C36 H36B 109.5 . . ?
C35 C36 H36B 109.5 . . ?
H36A C36 H36B 108.1 . . ?
N1 C37 B1 176.3(7) . . ?
N2 C38 B1 173.8(4) . . ?
N2 C38 B2 171.3(5) . . ?
C38 N2 Cu1 172.1(3) . . ?
N3 C39 B2 165.7(5) . 2 ?
N3 C39 B1 172.8(4) . 2 ?
C39 N3 Cu1 163.4(3) . . ?
N2 Cu1 N3 104.87(11) . . ?
N2 Cu1 P2 106.65(9) . . ?
N3 Cu1 P2 105.83(8) . . ?
N2 Cu1 P1 102.88(8) . . ?
N3 Cu1 P1 107.01(8) . . ?
P2 Cu1 P1 127.65(5) . . ?
C13 P1 C7 104.44(15) . . ?
C13 P1 C1 104.31(16) . . ?
C7 P1 C1 103.03(15) . . ?
C13 P1 Cu1 118.12(12) . . ?
C7 P1 Cu1 112.98(11) . . ?
C1 P1 Cu1 112.46(12) . . ?
C46 P2 C19 108.7(4) . . ?
C19 P2 C25 102.1(4) . . ?
C46 P2 C31 101.4(12) . . ?
C19 P2 C31 98.5(4) . . ?
C25 P2 C31 103.1(11) . . ?
C46 P2 C52 101.9(12) . . ?
C19 P2 C52 110.6(5) . . ?
C25 P2 C52 105.0(11) . . ?
C46 P2 Cu1 111.8(8) . . ?
C19 P2 Cu1 114.31(11) . . ?
C25 P2 Cu1 115.5(7) . . ?
C31 P2 Cu1 120.4(4) . . ?
C52 P2 Cu1 108.9(4) . . ?
C38 B1 C39 108.9(3) . 2_545 ?
C38 B1 C37 106.2(4) . . ?
C39 B1 C37 110.9(4) 2_545 . ?
C38 B1 C40 110.9(4) . . ?
C39 B1 C40 107.5(4) 2_545 . ?
C37 B1 C40 112.4(4) . . ?
C41 C40 C45 120.0 . . ?
C41 C40 B1 119.9(3) . . ?
C45 C40 B1 120.0(3) . . ?
C40 C41 C42 120.0 . . ?
C40 C41 H41 120.0 . . ?
C42 C41 H41 120.0 . . ?
C43 C42 C41 120.0 . . ?
C43 C42 H42 120.0 . . ?
C41 C42 H42 120.0 . . ?
C42 C43 C44 120.0 . . ?
C42 C43 H43 120.0 . . ?
C44 C43 H43 120.0 . . ?
C43 C44 C45 120.0 . . ?
C43 C44 H44 120.0 . . ?
C45 C44 H44 120.0 . . ?
C44 C45 C40 120.0 . . ?
C44 C45 H45 120.0 . . ?
C40 C45 H45 120.0 . . ?
C51 C46 C47 110.3(13) . . ?
C51 C46 P2 115.0(15) . . ?
C47 C46 P2 111.7(6) . . ?
C51 C46 H46 106.4 . . ?
C47 C46 H46 106.4 . . ?
P2 C46 H46 106.4 . . ?
C48 C47 C46 110.9(6) . . ?
C48 C47 H47A 109.5 . . ?
C46 C47 H47A 109.5 . . ?
C48 C47 H47B 109.5 . . ?
C46 C47 H47B 109.4 . . ?
H47A C47 H47B 108.1 . . ?
C49 C48 C47 110.3(7) . . ?
C49 C48 H48A 109.6 . . ?
C47 C48 H48A 109.6 . . ?
C49 C48 H48B 109.6 . . ?
C47 C48 H48B 109.6 . . ?
H48A C48 H48B 108.1 . . ?
C48 C49 C50 113.5(8) . . ?
C48 C49 H49A 108.9 . . ?
C50 C49 H49A 108.9 . . ?
C48 C49 H49B 108.9 . . ?
C50 C49 H49B 108.9 . . ?
H49A C49 H49B 107.7 . . ?
C49 C50 C51 112.4(7) . . ?
C49 C50 H50A 109.1 . . ?
C51 C50 H50A 109.1 . . ?
C49 C50 H50B 109.1 . . ?
C51 C50 H50B 109.1 . . ?
H50A C50 H50B 107.9 . . ?
C46 C51 C50 110.7(8) . . ?
C46 C51 H51A 109.5 . . ?
C50 C51 H51A 109.5 . . ?
C46 C51 H51B 109.5 . . ?
C50 C51 H51B 109.5 . . ?
H51A C51 H51B 108.1 . . ?
C57 C52 C53 109.7(9) . . ?
C57 C52 P2 118.3(8) . . ?
C53 C52 P2 112.2(10) . . ?
C57 C52 H52 105.2 . . ?
C53 C52 H52 105.2 . . ?
P2 C52 H52 105.2 . . ?
C54 C53 C52 113.1(9) . . ?
C54 C53 H53A 109.0 . . ?
C52 C53 H53A 108.9 . . ?
C54 C53 H53B 109.0 . . ?
C52 C53 H53B 109.0 . . ?
H53A C53 H53B 107.8 . . ?
C55 C54 C53 112.7(10) . . ?
C55 C54 H54A 109.1 . . ?
C53 C54 H54A 109.1 . . ?
C55 C54 H54B 109.1 . . ?
C53 C54 H54B 109.0 . . ?
H54A C54 H54B 107.8 . . ?
C54 C55 C56 110.0(7) . . ?
C54 C55 H55A 109.7 . . ?
C56 C55 H55A 109.7 . . ?
C54 C55 H55B 109.7 . . ?
C56 C55 H55B 109.7 . . ?
H55A C55 H55B 108.2 . . ?
C55 C56 C57 111.5(7) . . ?
C55 C56 H56A 109.3 . . ?
C57 C56 H56A 109.3 . . ?
C55 C56 H56B 109.3 . . ?
C57 C56 H56B 109.3 . . ?
H56A C56 H56B 108.0 . . ?
C52 C57 C56 112.3(6) . . ?
C52 C57 H57A 109.2 . . ?
C56 C57 H57A 109.2 . . ?
C52 C57 H57B 109.2 . . ?
C56 C57 H57B 109.2 . . ?
H57A C57 H57B 107.9 . . ?
C59 C58 C63 120.0 . . ?
C59 C58 B2 121.9(7) . . ?
C63 C58 B2 118.1(7) . . ?
C58 C59 C60 120.0 . . ?
C58 C59 H59 120.0 . . ?
C60 C59 H59 120.0 . . ?
C59 C60 C61 120.0 . . ?
C59 C60 H60 120.0 . . ?
C61 C60 H60 120.0 . . ?
C62 C61 C60 120.0 . . ?
C62 C61 H61 120.0 . . ?
C60 C61 H61 120.0 . . ?
C61 C62 C63 120.0 . . ?
C61 C62 H62 120.0 . . ?
C63 C62 H62 120.0 . . ?
C62 C63 C58 120.0 . . ?
C62 C63 H63 120.0 . . ?
C58 C63 H63 120.0 . . ?
C38 B2 C39 108.9(5) . 2_545 ?
C38 B2 C64 104.8(9) . . ?
C39 B2 C64 102.9(9) 2_545 . ?
C38 B2 C58 112.6(7) . . ?
C39 B2 C58 112.2(7) 2_545 . ?
C64 B2 C58 114.8(9) . . ?
N4 C64 B2 178.2(19) . . ?

loop_
_geom_bond_atom_site_label_1
_geom_bond_atom_site_label_2
_geom_bond_distance
_geom_bond_site_symmetry_2
_geom_bond_publ_flag
C1 C6 1.528(5) . ?
C1 C2 1.528(5) . ?
C1 P1 1.876(3) . ?
C1 H1 1.0000 . ?
C2 C3 1.520(5) . ?
C2 H2A 0.9900 . ?
C2 H2B 0.9900 . ?
C3 C4 1.514(6) . ?
C3 H3A 0.9900 . ?
C3 H3B 0.9900 . ?
C4 C5 1.509(6) . ?
C4 H4A 0.9900 . ?
C4 H4B 0.9900 . ?
C5 C6 1.533(5) . ?
C5 H5A 0.9900 . ?
C5 H5B 0.9900 . ?
C6 H6A 0.9900 . ?
C6 H6B 0.9900 . ?
C7 C8 1.524(4) . ?
C7 C12 1.537(4) . ?
C7 P1 1.859(3) . ?
C7 H7 1.0000 . ?
C8 C9 1.522(5) . ?
C8 H8A 0.9900 . ?
C8 H8B 0.9900 . ?
C9 C10 1.515(5) . ?
C9 H9A 0.9900 . ?
C9 H9B 0.9900 . ?
C10 C11 1.524(5) . ?
C10 H10A 0.9900 . ?
C10 H10B 0.9900 . ?
C11 C12 1.541(4) . ?
C11 H11A 0.9900 . ?
C11 H11B 0.9900 . ?
C12 H12A 0.9900 . ?
C12 H12B 0.9900 . ?
C13 C18 1.532(5) . ?
C13 C14 1.538(4) . ?
C13 P1 1.858(3) . ?
C13 H13 1.0000 . ?
C14 C15 1.529(4) . ?
C14 H14A 0.9900 . ?
C14 H14B 0.9900 . ?
C15 C16 1.515(5) . ?
C15 H15A 0.9900 . ?
C15 H15B 0.9900 . ?
C16 C17 1.528(5) . ?
C16 H16A 0.9900 . ?
C16 H16B 0.9900 . ?
C17 C18 1.529(5) . ?
C17 H17A 0.9900 . ?
C17 H17B 0.9900 . ?
C18 H18A 0.9900 . ?
C18 H18B 0.9900 . ?
C19 C24 1.523(5) . ?
C19 C20 1.532(5) . ?
C19 P2 1.858(3) . ?
C19 H19 1.0000 . ?
C20 C21 1.534(5) . ?
C20 H20A 0.9900 . ?
C20 H20B 0.9900 . ?
C21 C22 1.530(5) . ?
C21 H21A 0.9900 . ?
C21 H21B 0.9900 . ?
C22 C23 1.507(6) . ?
C22 H22A 0.9900 . ?
C22 H22B 0.9900 . ?
C23 C24 1.532(5) . ?
C23 H23A 0.9900 . ?
C23 H23B 0.9900 . ?
C24 H24A 0.9900 . ?
C24 H24B 0.9900 . ?
C25 C30 1.51(3) . ?
C25 C26 1.548(11) . ?
C25 P2 1.869(6) . ?
C25 H25 1.0000 . ?
C26 C27 1.549(8) . ?
C26 H26A 0.9900 . ?
C26 H26B 0.9900 . ?
C27 C28 1.510(9) . ?
C27 H27A 0.9900 . ?
C27 H27B 0.9900 . ?
C28 C29 1.509(8) . ?
C28 H28A 0.9900 . ?
C28 H28B 0.9900 . ?
C29 C30 1.528(7) . ?
C29 H29A 0.9900 . ?
C29 H29B 0.9900 . ?
C30 H30A 0.9900 . ?
C30 H30B 0.9900 . ?
C31 C36 1.533(15) . ?
C31 C32 1.525(13) . ?
C31 P2 1.873(6) . ?
C31 H31 1.0000 . ?
C32 C33 1.533(8) . ?
C32 H32A 0.9900 . ?
C32 H32B 0.9900 . ?
C33 C34 1.528(9) . ?
C33 H33A 0.9900 . ?
C33 H33B 0.9900 . ?
C34 C35 1.518(9) . ?
C34 H34A 0.9900 . ?
C34 H34B 0.9900 . ?
C35 C36 1.530(10) . ?
C35 H35A 0.9900 . ?
C35 H35B 0.9900 . ?
C36 H36A 0.9900 . ?
C36 H36B 0.9900 . ?
C37 N1 1.124(6) . ?
C37 B1 1.604(8) . ?
C38 N2 1.154(4) . ?
C38 B1 1.590(5) . ?
C38 B2 1.593(8) . ?
N2 Cu1 2.051(3) . ?
C39 N3 1.153(4) . ?
C39 B2 1.596(8) 2 ?
C39 B1 1.599(5) 2 ?
N3 Cu1 2.073(3) . ?
Cu1 P2 2.2940(14) . ?
Cu1 P1 2.3012(15) . ?
P2 C46 1.855(6) . ?
P2 C52 1.885(7) . ?
B1 C39 1.599(5) 2_545 ?
B1 C40 1.625(6) . ?
C40 C41 1.3900 . ?
C40 C45 1.3900 . ?
C41 C42 1.3900 . ?
C41 H41 0.9500 . ?
C42 C43 1.3900 . ?
C42 H42 0.9500 . ?
C43 C44 1.3900 . ?
C43 H43 0.9500 . ?
C44 C45 1.3900 . ?
C44 H44 0.9500 . ?
C45 H45 0.9500 . ?
C46 C51 1.50(3) . ?
C46 C47 1.547(11) . ?
C46 H46 1.0000 . ?
C47 C48 1.545(8) . ?
C47 H47A 0.9900 . ?
C47 H47B 0.9900 . ?
C48 C49 1.506(9) . ?
C48 H48A 0.9900 . ?
C48 H48B 0.9900 . ?
C49 C50 1.505(11) . ?
C49 H49A 0.9900 . ?
C49 H49B 0.9900 . ?
C50 C51 1.524(8) . ?
C50 H50A 0.9900 . ?
C50 H50B 0.9900 . ?
C51 H51A 0.9900 . ?
C51 H51B 0.9900 . ?
C52 C57 1.536(15) . ?
C52 C53 1.529(15) . ?
C52 H52 1.0000 . ?
C53 C54 1.533(11) . ?
C53 H53A 0.9900 . ?
C53 H53B 0.9900 . ?
C54 C55 1.522(11) . ?
C54 H54A 0.9900 . ?
C54 H54B 0.9900 . ?
C55 C56 1.524(10) . ?
C55 H55A 0.9900 . ?
C55 H55B 0.9900 . ?
C56 C57 1.531(9) . ?
C56 H56A 0.9900 . ?
C56 H56B 0.9900 . ?
C57 H57A 0.9900 . ?
C57 H57B 0.9900 . ?
C58 C59 1.3900 . ?
C58 C63 1.3900 . ?
C58 B2 1.624(9) . ?
C59 C60 1.3900 . ?
C59 H59 0.9500 . ?
C60 C61 1.3900 . ?
C60 H60 0.9500 . ?
C61 C62 1.3900 . ?
C61 H61 0.9500 . ?
C62 C63 1.3900 . ?
C62 H62 0.9500 . ?
C63 H63 0.9500 . ?
B2 C39 1.596(8) 2_545 ?
B2 C64 1.598(10) . ?
C64 N4 1.124(9) . ?
